data_1566616
loop_
_publ_author_name
'Shimamoto, Kento'
'Sunada, Yusuke'

_publ_section_title
;
 Metalation-Induced Denitrogenative Reductive Coupling of Isocyanides on a
 Silylene-Bridged Nickel Cluster
;
_journal_name_full 'Chemical Science'
_journal_paper_doi 10.1039/D1SC06935G
_journal_year 2022
_chemical_formula_moiety 'C83 H103 N7 Ni5 Si4'
_chemical_formula_sum 'C83 H103 N7 Ni5 Si4'
_chemical_formula_weight 1604.62
_space_group_crystal_system triclinic
_space_group_IT_number 2
_space_group_name_Hall '-P 1'
_space_group_name_H-M_alt 'P -1'
_atom_sites_solution_hydrogens geom
_atom_sites_solution_primary direct
_atom_sites_solution_secondary difmap
_audit_update_record
;
2021-11-08 deposited with the CCDC.	2022-03-14 downloaded from the CCDC.
;
_cell_angle_alpha 89.5959(19)
_cell_angle_beta 79.412(2)
_cell_angle_gamma 63.052(3)
_cell_formula_units_Z 2
_cell_length_a 13.9645(4)
_cell_length_b 14.7686(3)
_cell_length_c 24.4091(5)
_cell_measurement_reflns_used 28076
_cell_measurement_temperature 113
_cell_measurement_theta_max 31.28
_cell_measurement_theta_min 1.96
_cell_volume 4394.3(2)
_computing_cell_refinement 'CrysAlisPro 1.171.41.93a (Rigaku OD, 2020)'
_computing_data_collection 'CrysAlisPro 1.171.41.93a (Rigaku OD, 2020)'
_computing_data_reduction 'CrysAlisPro 1.171.41.93a (Rigaku OD, 2020)'
_computing_molecular_graphics 'CrystalStructure 4.3'
_computing_publication_material 'CrystalStructure 4.3 (Rigaku, 2019)'
_computing_structure_refinement 'SHELXL Version 2017/1 (Sheldrick, 2008)'
_computing_structure_solution 'SHELXT Version 2014/5 (Sheldrick, 2014)'
_diffrn_ambient_temperature 113
_diffrn_detector_area_resol_mean 28.626
_diffrn_measured_fraction_theta_full 0.994
_diffrn_measured_fraction_theta_max 0.898
_diffrn_measurement_device_type 'Rigaku Saturn724'
_diffrn_measurement_method \w
_diffrn_radiation_type 'Mo K\a'
_diffrn_radiation_wavelength 0.71075
_diffrn_reflns_av_R_equivalents 0.0676
_diffrn_reflns_av_unetI/netI 0.0927
_diffrn_reflns_Laue_measured_fraction_full 0.994
_diffrn_reflns_Laue_measured_fraction_max 0.898
_diffrn_reflns_limit_h_max 19
_diffrn_reflns_limit_h_min -19
_diffrn_reflns_limit_k_max 21
_diffrn_reflns_limit_k_min -21
_diffrn_reflns_limit_l_max 34
_diffrn_reflns_limit_l_min -33
_diffrn_reflns_number 83661
_diffrn_reflns_point_group_measured_fraction_full 0.994
_diffrn_reflns_point_group_measured_fraction_max 0.898
_diffrn_reflns_theta_full 25.242
_diffrn_reflns_theta_max 31.204
_diffrn_reflns_theta_min 1.678
_diffrn_standards_number 0
_exptl_absorpt_coefficient_mu 1.149
_exptl_absorpt_correction_T_max 0.989
_exptl_absorpt_correction_T_min 0.882
_exptl_absorpt_correction_type multi-scan
_exptl_absorpt_process_details
;
CrysAlisPro 1.171.41.93a (Rigaku Oxford Diffraction, 2020)
Empirical absorption correction using spherical harmonics,
implemented in SCALE3 ABSPACK scaling algorithm.
;
_exptl_crystal_colour darkred
_exptl_crystal_density_diffrn 1.213
_exptl_crystal_density_method 'not measured'
_exptl_crystal_description platelet
_exptl_crystal_F_000 1692.00
_exptl_crystal_size_max 0.100
_exptl_crystal_size_mid 0.100
_exptl_crystal_size_min 0.010
_refine_diff_density_max 0.82
_refine_diff_density_min -0.43
_refine_ls_extinction_method none
_refine_ls_goodness_of_fit_ref 0.981
_refine_ls_hydrogen_treatment constr
_refine_ls_number_parameters 886
_refine_ls_number_reflns 25607
_refine_ls_number_restraints 0
_refine_ls_R_factor_all 0.1147
_refine_ls_R_factor_gt 0.0591
_refine_ls_shift/su_max 0.001
_refine_ls_structure_factor_coef Fsqd
_refine_ls_weighting_details 'w = 1/[\s^2^(Fo^2^)+(0.0707P)^2^] where P=(Fo^2^+2Fc^2^)/3'
_refine_ls_weighting_scheme calc
_refine_ls_wR_factor_gt 0.1246
_refine_ls_wR_factor_ref 0.1462
_reflns_Friedel_coverage 0.000
_reflns_number_gt 15666
_reflns_number_total 25607
_reflns_threshold_expression F^2^>2.0\s(F^2^)
_cod_data_source_file d1sc06935g2.cif
_cod_data_source_block Ni5(CNtBu)5(NtBu)(CCNtBu)(SiPh2)4
_cod_database_code 1566616

loop_
_space_group_symop_id
_space_group_symop_operation_xyz
1 +X,+Y,+Z
2 -X,-Y,-Z

loop_
_atom_site_label
_atom_site_type_symbol
_atom_site_fract_x
_atom_site_fract_y
_atom_site_fract_z
_atom_site_U_iso_or_equiv
_atom_site_adp_type
_atom_site_occupancy
_atom_site_site_symmetry_order
_atom_site_calc_flag
_atom_site_refinement_flags_posn
_atom_site_refinement_flags_adp
_atom_site_refinement_flags_occupancy
_atom_site_disorder_assembly
_atom_site_disorder_group
Ni1 Ni 0.71526(3) 0.67216(3) 0.32618(2) 0.02358(10) Uani 1 1 d . . . . .
Ni2 Ni 0.70568(3) 0.81006(3) 0.26213(2) 0.02629(10) Uani 1 1 d . . . . .
Ni3 Ni 0.64033(3) 0.68168(3) 0.23767(2) 0.02017(9) Uani 1 1 d . . . . .
Ni4 Ni 0.58556(3) 0.59855(3) 0.17150(2) 0.02152(9) Uani 1 1 d . . . . .
Ni5 Ni 0.78953(3) 0.51846(3) 0.18846(2) 0.02401(10) Uani 1 1 d . . . . .
Si1 Si 0.56558(7) 0.86202(6) 0.36208(4) 0.02346(18) Uani 1 1 d . . . . .
Si2 Si 0.76467(7) 0.51998(6) 0.28227(3) 0.02249(18) Uani 1 1 d . . . . .
Si3 Si 0.73238(7) 0.75876(7) 0.17012(4) 0.0271(2) Uani 1 1 d . . . . .
Si4 Si 0.41767(7) 0.70660(6) 0.21140(3) 0.02086(17) Uani 1 1 d . . . . .
N1 N 0.7702(2) 0.5574(2) 0.42308(12) 0.0348(7) Uani 1 1 d . . . . .
N2 N 0.7058(2) 0.80924(19) 0.34365(11) 0.0266(6) Uani 1 1 d . . . . .
N3 N 0.8232(3) 0.9238(2) 0.21684(16) 0.0515(9) Uani 1 1 d . . . . .
N4 N 0.4017(2) 0.81114(18) 0.25451(10) 0.0223(5) Uani 1 1 d . . . . .
N5 N 0.5070(2) 0.4504(2) 0.15003(12) 0.0309(6) Uani 1 1 d . . . . .
N6 N 0.7242(2) 0.56776(19) 0.12478(10) 0.0242(6) Uani 1 1 d . . . . .
N7 N 0.9863(2) 0.3212(2) 0.15767(12) 0.0418(8) Uani 1 1 d . . . . .
C1 C 0.5031(3) 0.8214(2) 0.42683(13) 0.0248(7) Uani 1 1 d . . . . .
C2 C 0.4701(3) 0.7476(2) 0.42058(14) 0.0293(7) Uani 1 1 d . . . . .
H2 H 0.478281 0.720223 0.384833 0.035 Uiso 1 1 calc R U . . .
C3 C 0.4248(3) 0.7133(3) 0.46664(15) 0.0383(8) Uani 1 1 d . . . . .
H3 H 0.401950 0.664376 0.461561 0.046 Uiso 1 1 calc R U . . .
C4 C 0.4141(3) 0.7525(3) 0.51983(15) 0.0416(9) Uani 1 1 d . . . . .
H4 H 0.384625 0.729301 0.550712 0.050 Uiso 1 1 calc R U . . .
C5 C 0.4465(3) 0.8251(3) 0.52732(15) 0.0399(9) Uani 1 1 d . . . . .
H5 H 0.439433 0.851105 0.563256 0.048 Uiso 1 1 calc R U . . .
C6 C 0.4898(3) 0.8599(3) 0.48163(13) 0.0329(8) Uani 1 1 d . . . . .
H6 H 0.510708 0.910019 0.487233 0.040 Uiso 1 1 calc R U . . .
C7 C 0.4877(3) 1.0057(2) 0.36515(13) 0.0259(7) Uani 1 1 d . . . . .
C8 C 0.3926(3) 1.0637(2) 0.40472(14) 0.0280(7) Uani 1 1 d . . . . .
H8 H 0.368436 1.031700 0.432868 0.034 Uiso 1 1 calc R U . . .
C9 C 0.3329(3) 1.1688(3) 0.40309(15) 0.0339(8) Uani 1 1 d . . . . .
H9 H 0.269828 1.206172 0.430030 0.041 Uiso 1 1 calc R U . . .
C10 C 0.3676(3) 1.2174(3) 0.36151(16) 0.0358(8) Uani 1 1 d . . . . .
H10 H 0.328401 1.287580 0.360528 0.043 Uiso 1 1 calc R U . . .
C11 C 0.4606(3) 1.1612(3) 0.32137(15) 0.0361(8) Uani 1 1 d . . . . .
H11 H 0.483537 1.193471 0.292864 0.043 Uiso 1 1 calc R U . . .
C12 C 0.5195(3) 1.0579(3) 0.32335(15) 0.0330(8) Uani 1 1 d . . . . .
H12 H 0.582509 1.021429 0.296170 0.040 Uiso 1 1 calc R U . . .
C13 C 0.6729(2) 0.4582(2) 0.30738(12) 0.0231(6) Uani 1 1 d . . . . .
C14 C 0.6056(3) 0.4849(2) 0.36012(13) 0.0281(7) Uani 1 1 d . . . . .
H14 H 0.601906 0.537325 0.382698 0.034 Uiso 1 1 calc R U . . .
C15 C 0.5431(3) 0.4355(3) 0.38035(15) 0.0346(8) Uani 1 1 d . . . . .
H15 H 0.498984 0.454684 0.415988 0.042 Uiso 1 1 calc R U . . .
C16 C 0.5473(3) 0.3589(3) 0.34739(15) 0.0361(8) Uani 1 1 d . . . . .
H16 H 0.506443 0.325179 0.360641 0.043 Uiso 1 1 calc R U . . .
C17 C 0.6116(3) 0.3319(3) 0.29497(15) 0.0373(8) Uani 1 1 d . . . . .
H17 H 0.614056 0.279937 0.272573 0.045 Uiso 1 1 calc R U . . .
C18 C 0.6729(3) 0.3809(3) 0.27486(14) 0.0330(8) Uani 1 1 d . . . . .
H18 H 0.715173 0.362006 0.238790 0.040 Uiso 1 1 calc R U . . .
C19 C 0.9030(3) 0.4247(2) 0.29855(13) 0.0290(7) Uani 1 1 d . . . . .
C20 C 0.9246(3) 0.3273(3) 0.31365(15) 0.0363(8) Uani 1 1 d . . . . .
H20 H 0.869172 0.307861 0.317913 0.044 Uiso 1 1 calc R U . . .
C21 C 1.0276(3) 0.2585(3) 0.32250(19) 0.0523(11) Uani 1 1 d . . . . .
H21 H 1.040195 0.193772 0.332511 0.063 Uiso 1 1 calc R U . . .
C22 C 1.1109(3) 0.2852(3) 0.3166(2) 0.0609(13) Uani 1 1 d . . . . .
H22 H 1.179749 0.238887 0.322347 0.073 Uiso 1 1 calc R U . . .
C23 C 1.0915(3) 0.3815(3) 0.3020(2) 0.0560(12) Uani 1 1 d . . . . .
H23 H 1.147121 0.400629 0.298226 0.067 Uiso 1 1 calc R U . . .
C24 C 0.9886(3) 0.4497(3) 0.29303(16) 0.0398(9) Uani 1 1 d . . . . .
H24 H 0.976772 0.514277 0.282987 0.048 Uiso 1 1 calc R U . . .
C25 C 0.6537(3) 0.8708(3) 0.13094(14) 0.0327(8) Uani 1 1 d . . . . .
C26 C 0.5689(3) 0.9596(3) 0.16047(16) 0.0359(8) Uani 1 1 d . . . . .
H26 H 0.552478 0.962637 0.199310 0.043 Uiso 1 1 calc R U . . .
C27 C 0.5080(3) 1.0439(3) 0.13376(18) 0.0449(10) Uani 1 1 d . . . . .
H27 H 0.451499 1.102161 0.154602 0.054 Uiso 1 1 calc R U . . .
C28 C 0.5316(4) 1.0409(3) 0.07660(19) 0.0519(11) Uani 1 1 d . . . . .
H28 H 0.491898 1.097564 0.058622 0.062 Uiso 1 1 calc R U . . .
C29 C 0.6143(4) 0.9537(3) 0.04561(18) 0.0548(11) Uani 1 1 d . . . . .
H29 H 0.630297 0.951245 0.006779 0.066 Uiso 1 1 calc R U . . .
C30 C 0.6730(3) 0.8705(3) 0.07292(16) 0.0454(10) Uani 1 1 d . . . . .
H30 H 0.727562 0.811677 0.051688 0.054 Uiso 1 1 calc R U . . .
C31 C 0.8849(3) 0.7052(3) 0.14005(13) 0.0307(7) Uani 1 1 d . . . . .
C32 C 0.9297(3) 0.7502(3) 0.10007(16) 0.0439(10) Uani 1 1 d . . . . .
H32 H 0.883254 0.807741 0.084843 0.053 Uiso 1 1 calc R U . . .
C33 C 1.0422(3) 0.7112(3) 0.08245(18) 0.0507(11) Uani 1 1 d . . . . .
H33 H 1.070527 0.742371 0.055551 0.061 Uiso 1 1 calc R U . . .
C34 C 1.1120(3) 0.6263(3) 0.10478(16) 0.0427(10) Uani 1 1 d . . . . .
H34 H 1.187574 0.600414 0.093297 0.051 Uiso 1 1 calc R U . . .
C35 C 1.0700(3) 0.5803(3) 0.14371(16) 0.0426(9) Uani 1 1 d . . . . .
H35 H 1.116931 0.522406 0.158487 0.051 Uiso 1 1 calc R U . . .
C36 C 0.9569(3) 0.6200(3) 0.16142(14) 0.0351(8) Uani 1 1 d . . . . .
H36 H 0.929189 0.588293 0.188286 0.042 Uiso 1 1 calc R U . . .
C37 C 0.3239(2) 0.6579(2) 0.25060(13) 0.0243(6) Uani 1 1 d . . . . .
C38 C 0.2274(3) 0.6671(3) 0.23659(14) 0.0302(7) Uani 1 1 d . . . . .
H38 H 0.205961 0.699441 0.204932 0.036 Uiso 1 1 calc R U . . .
C39 C 0.1627(3) 0.6294(3) 0.26860(16) 0.0378(9) Uani 1 1 d . . . . .
H39 H 0.099451 0.635585 0.258057 0.045 Uiso 1 1 calc R U . . .
C40 C 0.1928(3) 0.5829(3) 0.31603(17) 0.0434(9) Uani 1 1 d . . . . .
H40 H 0.148323 0.559828 0.338427 0.052 Uiso 1 1 calc R U . . .
C41 C 0.2880(3) 0.5706(3) 0.33024(16) 0.0416(9) Uani 1 1 d . . . . .
H41 H 0.309004 0.537934 0.361869 0.050 Uiso 1 1 calc R U . . .
C42 C 0.3530(3) 0.6068(3) 0.29764(14) 0.0320(8) Uani 1 1 d . . . . .
H42 H 0.418235 0.596673 0.307454 0.038 Uiso 1 1 calc R U . . .
C43 C 0.3773(2) 0.7581(2) 0.14373(13) 0.0262(7) Uani 1 1 d . . . . .
C44 C 0.3428(3) 0.7113(3) 0.10769(14) 0.0332(8) Uani 1 1 d . . . . .
H44 H 0.331176 0.656163 0.118827 0.040 Uiso 1 1 calc R U . . .
C45 C 0.3255(3) 0.7456(3) 0.05550(16) 0.0478(10) Uani 1 1 d . . . . .
H45 H 0.301133 0.714027 0.032559 0.057 Uiso 1 1 calc R U . . .
C46 C 0.3439(4) 0.8256(4) 0.03743(17) 0.0561(12) Uani 1 1 d . . . . .
H46 H 0.332442 0.847951 0.002387 0.067 Uiso 1 1 calc R U . . .
C47 C 0.3798(4) 0.8727(3) 0.07179(17) 0.0495(10) Uani 1 1 d . . . . .
H47 H 0.392821 0.926802 0.059904 0.059 Uiso 1 1 calc R U . . .
C48 C 0.3963(3) 0.8386(3) 0.12426(14) 0.0343(8) Uani 1 1 d . . . . .
H48 H 0.420777 0.870541 0.146956 0.041 Uiso 1 1 calc R U . . .
C49 C 0.7510(3) 0.5998(2) 0.38323(13) 0.0273(7) Uani 1 1 d . . . . .
C50 C 0.7955(3) 0.5032(3) 0.47246(15) 0.0395(9) Uani 1 1 d . . . . .
C51 C 0.9201(3) 0.4395(3) 0.46108(19) 0.0584(12) Uani 1 1 d . . . . .
H51A H 0.941376 0.401859 0.492685 0.070 Uiso 1 1 calc R U . . .
H51B H 0.943372 0.392992 0.428480 0.070 Uiso 1 1 calc R U . . .
H51C H 0.953766 0.483755 0.454927 0.070 Uiso 1 1 calc R U . . .
C52 C 0.7385(4) 0.4376(4) 0.4799(2) 0.0704(15) Uani 1 1 d . . . . .
H52A H 0.754077 0.400972 0.512446 0.085 Uiso 1 1 calc R U . . .
H52B H 0.660759 0.479829 0.484547 0.085 Uiso 1 1 calc R U . . .
H52C H 0.764033 0.390116 0.447538 0.085 Uiso 1 1 calc R U . . .
C53 C 0.7570(5) 0.5806(3) 0.52163(17) 0.0742(16) Uani 1 1 d . . . . .
H53A H 0.773029 0.546196 0.554797 0.089 Uiso 1 1 calc R U . . .
H53B H 0.794109 0.621969 0.515072 0.089 Uiso 1 1 calc R U . . .
H53C H 0.679341 0.623133 0.526408 0.089 Uiso 1 1 calc R U . . .
C54 C 0.7835(3) 0.8241(3) 0.37195(16) 0.0370(8) Uani 1 1 d . . . . .
C55 C 0.8997(3) 0.7515(3) 0.34200(18) 0.0477(10) Uani 1 1 d . . . . .
H55A H 0.951212 0.760092 0.359809 0.057 Uiso 1 1 calc R U . . .
H55B H 0.910852 0.682526 0.343696 0.057 Uiso 1 1 calc R U . . .
H55C H 0.910229 0.766113 0.303613 0.057 Uiso 1 1 calc R U . . .
C56 C 0.7666(3) 0.9326(3) 0.3701(2) 0.0543(12) Uani 1 1 d . . . . .
H56A H 0.817622 0.940563 0.388633 0.065 Uiso 1 1 calc R U . . .
H56B H 0.778364 0.947674 0.331850 0.065 Uiso 1 1 calc R U . . .
H56C H 0.693026 0.978551 0.388617 0.065 Uiso 1 1 calc R U . . .
C57 C 0.7665(4) 0.8032(4) 0.43319(17) 0.0568(12) Uani 1 1 d . . . . .
H57A H 0.817467 0.813200 0.450739 0.068 Uiso 1 1 calc R U . . .
H57B H 0.692894 0.848948 0.451745 0.068 Uiso 1 1 calc R U . . .
H57C H 0.778313 0.734081 0.435714 0.068 Uiso 1 1 calc R U . . .
C58 C 0.7788(3) 0.8765(3) 0.23375(16) 0.0368(8) Uani 1 1 d . . . . .
C59 C 0.8788(3) 0.9854(3) 0.2000(2) 0.0581(13) Uani 1 1 d . . . . .
C60 C 0.8581(6) 1.0166(6) 0.1359(3) 0.0430(18) Uiso 0.5 1 d . . P . .
C61 C 1.0031(8) 0.9054(7) 0.1954(4) 0.048(2) Uiso 0.5 1 d . . P . .
C62 C 0.8367(7) 1.0745(7) 0.2353(4) 0.050(2) Uiso 0.5 1 d . . P . .
C63 C 0.8758(8) 1.0461(8) 0.2629(4) 0.061(2) Uiso 0.5 1 d . . P . .
C64 C 0.7984(14) 1.0733(13) 0.1829(7) 0.131(5) Uiso 0.5 1 d . . P . .
C65 C 0.9948(8) 0.9284(8) 0.1768(4) 0.052(3) Uiso 0.5 1 d . . P . .
C66 C 0.5602(2) 0.8011(2) 0.29766(12) 0.0220(6) Uani 1 1 d . . . . .
C67 C 0.4987(2) 0.7865(2) 0.26816(12) 0.0217(6) Uani 1 1 d . . . . .
C68 C 0.3016(2) 0.9068(2) 0.28142(14) 0.0289(7) Uani 1 1 d . . . . .
C69 C 0.3224(3) 0.9985(2) 0.26799(16) 0.0365(8) Uani 1 1 d . . . . .
H69A H 0.258957 1.059955 0.284957 0.044 Uiso 1 1 calc R U . . .
H69B H 0.384626 0.991597 0.282397 0.044 Uiso 1 1 calc R U . . .
H69C H 0.336569 1.001456 0.228186 0.044 Uiso 1 1 calc R U . . .
C70 C 0.2776(3) 0.9002(3) 0.34420(14) 0.0382(9) Uani 1 1 d . . . . .
H70A H 0.213717 0.961235 0.361303 0.046 Uiso 1 1 calc R U . . .
H70B H 0.264708 0.842326 0.351601 0.046 Uiso 1 1 calc R U . . .
H70C H 0.339187 0.892998 0.359365 0.046 Uiso 1 1 calc R U . . .
C71 C 0.2045(3) 0.9174(3) 0.25715(16) 0.0388(9) Uani 1 1 d . . . . .
H71A H 0.140287 0.978242 0.274112 0.047 Uiso 1 1 calc R U . . .
H71B H 0.219920 0.921406 0.217478 0.047 Uiso 1 1 calc R U . . .
H71C H 0.192077 0.859252 0.264535 0.047 Uiso 1 1 calc R U . . .
C72 C 0.5368(3) 0.5098(3) 0.15678(13) 0.0279(7) Uani 1 1 d . . . . .
C73 C 0.4789(3) 0.3680(3) 0.14474(16) 0.0371(8) Uani 1 1 d . . . . .
C74 C 0.4261(4) 0.3808(4) 0.0945(2) 0.0630(13) Uani 1 1 d . . . . .
H74A H 0.407156 0.326643 0.090650 0.076 Uiso 1 1 calc R U . . .
H74B H 0.361044 0.445149 0.099583 0.076 Uiso 1 1 calc R U . . .
H74C H 0.476618 0.378822 0.061482 0.076 Uiso 1 1 calc R U . . .
C75 C 0.5854(3) 0.2697(3) 0.13682(19) 0.0511(11) Uani 1 1 d . . . . .
H75A H 0.570703 0.212795 0.133112 0.061 Uiso 1 1 calc R U . . .
H75B H 0.634434 0.269930 0.103669 0.061 Uiso 1 1 calc R U . . .
H75C H 0.618556 0.264210 0.168646 0.061 Uiso 1 1 calc R U . . .
C76 C 0.4000(4) 0.3743(3) 0.19839(19) 0.0556(11) Uani 1 1 d . . . . .
H76A H 0.379791 0.320525 0.196189 0.067 Uiso 1 1 calc R U . . .
H76B H 0.434994 0.367189 0.229661 0.067 Uiso 1 1 calc R U . . .
H76C H 0.335516 0.438996 0.203172 0.067 Uiso 1 1 calc R U . . .
C77 C 0.6994(2) 0.6497(2) 0.15866(12) 0.0230(6) Uani 1 1 d . . . . .
C78 C 0.7597(3) 0.5457(3) 0.06326(13) 0.0337(8) Uani 1 1 d . . . . .
C79 C 0.7726(3) 0.4392(3) 0.05105(16) 0.0444(10) Uani 1 1 d . . . . .
H79A H 0.795700 0.420558 0.011472 0.053 Uiso 1 1 calc R U . . .
H79B H 0.826674 0.391216 0.069909 0.053 Uiso 1 1 calc R U . . .
H79C H 0.703713 0.438657 0.064074 0.053 Uiso 1 1 calc R U . . .
C80 C 0.6705(3) 0.6227(3) 0.03637(14) 0.0425(9) Uani 1 1 d . . . . .
H80A H 0.692334 0.609354 -0.003580 0.051 Uiso 1 1 calc R U . . .
H80B H 0.603868 0.617629 0.048740 0.051 Uiso 1 1 calc R U . . .
H80C H 0.658508 0.690128 0.046848 0.051 Uiso 1 1 calc R U . . .
C81 C 0.8672(3) 0.5480(3) 0.04315(14) 0.0404(9) Uani 1 1 d . . . . .
H81A H 0.888540 0.533563 0.003250 0.049 Uiso 1 1 calc R U . . .
H81B H 0.859034 0.614333 0.052985 0.049 Uiso 1 1 calc R U . . .
H81C H 0.922490 0.497668 0.060414 0.049 Uiso 1 1 calc R U . . .
C82 C 0.9055(3) 0.3948(3) 0.17239(14) 0.0332(8) Uani 1 1 d . . . . .
C83 C 1.0923(3) 0.2378(3) 0.13426(18) 0.0549(12) Uani 1 1 d . . . . .
C84 C 1.0811(7) 0.2133(7) 0.0695(4) 0.055(2) Uiso 0.5 1 d . . P . .
C85 C 1.1742(9) 0.2702(8) 0.1298(5) 0.069(3) Uiso 0.5 1 d . . P . .
C86 C 1.1105(8) 0.1469(8) 0.1674(4) 0.052(3) Uiso 0.5 1 d . . P . .
C87 C 1.1811(9) 0.2580(9) 0.1658(5) 0.076(3) Uiso 0.5 1 d . . P . .
C88 C 1.0949(9) 0.1379(8) 0.1502(5) 0.059(3) Uiso 0.5 1 d . . P . .
C89 C 1.1297(10) 0.2557(9) 0.0751(5) 0.088(3) Uiso 0.5 1 d . . P . .

loop_
_atom_site_aniso_label
_atom_site_aniso_U_11
_atom_site_aniso_U_22
_atom_site_aniso_U_33
_atom_site_aniso_U_23
_atom_site_aniso_U_13
_atom_site_aniso_U_12
Ni1 0.0245(2) 0.0229(2) 0.0205(2) 0.00123(15) -0.00523(16) -0.00815(17)
Ni2 0.0269(2) 0.0264(2) 0.0248(2) 0.00058(16) 0.00123(17) -0.01392(18)
Ni3 0.01901(19) 0.02044(19) 0.01700(18) 0.00184(14) -0.00130(15) -0.00645(16)
Ni4 0.0200(2) 0.0222(2) 0.01844(19) 0.00120(15) -0.00188(15) -0.00703(16)
Ni5 0.0205(2) 0.0236(2) 0.01895(19) 0.00086(15) -0.00203(16) -0.00313(16)
Si1 0.0253(4) 0.0211(4) 0.0220(4) -0.0004(3) -0.0017(3) -0.0102(4)
Si2 0.0212(4) 0.0229(4) 0.0192(4) 0.0016(3) -0.0043(3) -0.0064(4)
Si3 0.0266(5) 0.0281(5) 0.0232(4) 0.0046(4) 0.0014(4) -0.0122(4)
Si4 0.0194(4) 0.0199(4) 0.0197(4) 0.0035(3) -0.0033(3) -0.0063(3)
N1 0.0382(17) 0.0337(16) 0.0240(15) 0.0021(12) -0.0087(13) -0.0085(13)
N2 0.0288(14) 0.0255(14) 0.0268(14) -0.0013(11) -0.0046(11) -0.0138(12)
N3 0.0415(19) 0.0331(18) 0.074(3) -0.0014(17) 0.0125(17) -0.0210(16)
N4 0.0198(13) 0.0210(13) 0.0241(13) 0.0022(10) -0.0044(10) -0.0078(11)
N5 0.0288(15) 0.0280(15) 0.0342(16) -0.0018(12) -0.0106(12) -0.0098(13)
N6 0.0199(13) 0.0295(14) 0.0179(12) 0.0034(10) -0.0003(10) -0.0081(11)
N7 0.0355(17) 0.0332(16) 0.0315(16) 0.0003(13) 0.0037(13) 0.0020(14)
C1 0.0272(16) 0.0222(15) 0.0209(15) 0.0012(12) -0.0038(13) -0.0081(13)
C2 0.0284(17) 0.0274(17) 0.0261(17) -0.0014(13) -0.0005(14) -0.0095(14)
C3 0.043(2) 0.0342(19) 0.038(2) 0.0097(16) -0.0011(17) -0.0202(17)
C4 0.040(2) 0.046(2) 0.0286(19) 0.0175(16) 0.0000(16) -0.0137(18)
C5 0.041(2) 0.039(2) 0.0220(17) 0.0023(15) -0.0017(15) -0.0054(17)
C6 0.040(2) 0.0305(18) 0.0232(16) -0.0005(13) -0.0053(15) -0.0120(16)
C7 0.0300(17) 0.0257(16) 0.0245(16) -0.0001(12) -0.0072(13) -0.0144(14)
C8 0.0304(17) 0.0267(16) 0.0258(16) -0.0009(13) -0.0067(14) -0.0116(14)
C9 0.0324(19) 0.0258(17) 0.038(2) -0.0044(14) -0.0092(16) -0.0080(15)
C10 0.040(2) 0.0219(17) 0.047(2) 0.0016(15) -0.0189(17) -0.0115(16)
C11 0.050(2) 0.0306(18) 0.040(2) 0.0104(15) -0.0141(17) -0.0265(18)
C12 0.040(2) 0.0285(17) 0.0328(18) 0.0011(14) -0.0056(16) -0.0187(16)
C13 0.0228(15) 0.0223(15) 0.0213(15) 0.0054(12) -0.0094(12) -0.0061(13)
C14 0.0319(18) 0.0259(16) 0.0267(17) 0.0029(13) -0.0072(14) -0.0131(14)
C15 0.038(2) 0.0369(19) 0.0269(18) 0.0094(15) -0.0047(15) -0.0159(16)
C16 0.047(2) 0.0352(19) 0.040(2) 0.0136(16) -0.0164(17) -0.0281(18)
C17 0.047(2) 0.037(2) 0.037(2) -0.0004(16) -0.0116(17) -0.0263(18)
C18 0.0360(19) 0.0366(19) 0.0267(17) -0.0015(14) -0.0048(15) -0.0174(16)
C19 0.0263(17) 0.0279(17) 0.0241(16) -0.0038(13) -0.0070(13) -0.0042(14)
C20 0.0311(19) 0.0301(18) 0.044(2) 0.0011(15) -0.0157(16) -0.0084(15)
C21 0.051(3) 0.0216(18) 0.076(3) 0.0017(19) -0.035(2) -0.0020(17)
C22 0.034(2) 0.034(2) 0.105(4) -0.008(2) -0.039(2) 0.0011(18)
C23 0.027(2) 0.046(2) 0.091(4) -0.004(2) -0.022(2) -0.0100(19)
C24 0.0287(19) 0.0302(19) 0.053(2) -0.0022(17) -0.0122(17) -0.0059(16)
C25 0.0362(19) 0.0306(18) 0.0319(18) 0.0119(14) -0.0021(15) -0.0177(16)
C26 0.036(2) 0.0329(19) 0.041(2) 0.0096(16) -0.0103(16) -0.0173(17)
C27 0.044(2) 0.0291(19) 0.062(3) 0.0132(18) -0.012(2) -0.0167(18)
C28 0.065(3) 0.035(2) 0.066(3) 0.029(2) -0.027(2) -0.027(2)
C29 0.074(3) 0.049(3) 0.044(2) 0.025(2) -0.013(2) -0.031(2)
C30 0.054(2) 0.038(2) 0.038(2) 0.0142(17) -0.0021(18) -0.0190(19)
C31 0.0314(18) 0.0378(19) 0.0230(16) -0.0020(14) 0.0033(14) -0.0192(16)
C32 0.035(2) 0.041(2) 0.047(2) 0.0067(18) 0.0094(17) -0.0164(18)
C33 0.039(2) 0.050(2) 0.054(3) 0.001(2) 0.0176(19) -0.022(2)
C34 0.0279(19) 0.062(3) 0.038(2) -0.0136(19) 0.0064(16) -0.0247(19)
C35 0.031(2) 0.056(2) 0.040(2) 0.0022(18) -0.0113(17) -0.0185(19)
C36 0.0289(18) 0.053(2) 0.0268(18) 0.0069(16) -0.0059(14) -0.0212(17)
C37 0.0197(15) 0.0235(15) 0.0244(16) 0.0011(12) 0.0011(12) -0.0074(13)
C38 0.0257(17) 0.0344(18) 0.0264(17) 0.0021(14) -0.0047(14) -0.0104(15)
C39 0.0232(17) 0.046(2) 0.044(2) -0.0053(17) 0.0017(15) -0.0182(16)
C40 0.036(2) 0.048(2) 0.047(2) 0.0059(18) 0.0054(18) -0.0251(19)
C41 0.043(2) 0.046(2) 0.038(2) 0.0166(17) -0.0032(17) -0.0237(19)
C42 0.0298(18) 0.0362(19) 0.0295(18) 0.0092(14) -0.0058(14) -0.0148(16)
C43 0.0221(16) 0.0296(17) 0.0233(16) 0.0054(13) -0.0039(13) -0.0091(14)
C44 0.038(2) 0.039(2) 0.0258(17) 0.0126(14) -0.0098(15) -0.0202(17)
C45 0.054(3) 0.070(3) 0.032(2) 0.0133(19) -0.0197(19) -0.035(2)
C46 0.074(3) 0.074(3) 0.035(2) 0.031(2) -0.026(2) -0.042(3)
C47 0.065(3) 0.054(3) 0.042(2) 0.0308(19) -0.021(2) -0.035(2)
C48 0.042(2) 0.0353(19) 0.0301(18) 0.0131(15) -0.0099(16) -0.0209(17)
C49 0.0272(17) 0.0271(16) 0.0236(16) -0.0014(13) -0.0052(13) -0.0091(14)
C50 0.054(2) 0.036(2) 0.0258(18) 0.0112(15) -0.0168(17) -0.0153(18)
C51 0.059(3) 0.057(3) 0.051(3) 0.022(2) -0.027(2) -0.013(2)
C52 0.097(4) 0.100(4) 0.049(3) 0.040(3) -0.036(3) -0.068(3)
C53 0.115(4) 0.049(3) 0.030(2) 0.0011(19) -0.024(3) -0.009(3)
C54 0.0307(19) 0.040(2) 0.043(2) -0.0052(16) -0.0091(16) -0.0179(17)
C55 0.031(2) 0.056(3) 0.059(3) -0.005(2) -0.0149(19) -0.0201(19)
C56 0.050(2) 0.043(2) 0.078(3) -0.011(2) -0.018(2) -0.025(2)
C57 0.066(3) 0.086(3) 0.041(2) 0.004(2) -0.028(2) -0.048(3)
C58 0.0327(19) 0.0308(18) 0.043(2) -0.0010(16) 0.0038(16) -0.0152(16)
C59 0.032(2) 0.032(2) 0.111(4) 0.021(2) -0.006(2) -0.0191(18)
C66 0.0221(15) 0.0181(14) 0.0226(15) -0.0003(11) 0.0005(12) -0.0084(12)
C67 0.0229(15) 0.0180(14) 0.0193(14) 0.0021(11) 0.0025(12) -0.0077(12)
C68 0.0192(16) 0.0256(16) 0.0331(18) -0.0037(13) -0.0040(13) -0.0032(13)
C69 0.0302(18) 0.0221(17) 0.052(2) 0.0024(15) -0.0089(17) -0.0070(15)
C70 0.0297(19) 0.039(2) 0.0333(19) -0.0089(15) 0.0030(15) -0.0079(16)
C71 0.0244(18) 0.0316(19) 0.050(2) -0.0028(16) -0.0075(16) -0.0037(15)
C72 0.0217(16) 0.0311(17) 0.0213(16) 0.0013(13) -0.0030(13) -0.0044(14)
C73 0.038(2) 0.0330(19) 0.044(2) -0.0012(16) -0.0163(17) -0.0163(17)
C74 0.076(3) 0.067(3) 0.065(3) 0.005(2) -0.040(3) -0.039(3)
C75 0.049(2) 0.031(2) 0.068(3) -0.0089(19) -0.013(2) -0.0125(19)
C76 0.052(3) 0.046(2) 0.071(3) 0.001(2) -0.005(2) -0.028(2)
C77 0.0227(15) 0.0239(15) 0.0167(14) 0.0043(12) -0.0005(12) -0.0072(13)
C78 0.0349(19) 0.045(2) 0.0168(15) 0.0002(14) -0.0013(14) -0.0159(17)
C79 0.045(2) 0.053(2) 0.031(2) -0.0115(17) 0.0028(17) -0.022(2)
C80 0.039(2) 0.069(3) 0.0182(17) 0.0095(17) -0.0079(15) -0.023(2)
C81 0.0318(19) 0.057(2) 0.0237(18) -0.0003(16) 0.0022(15) -0.0153(18)
C82 0.0326(19) 0.0309(18) 0.0246(17) 0.0004(14) -0.0031(14) -0.0056(15)
C83 0.039(2) 0.038(2) 0.046(2) 0.0025(18) 0.0122(19) 0.0102(18)

loop_
_atom_type_symbol
_atom_type_description
_atom_type_scat_dispersion_real
_atom_type_scat_dispersion_imag
_atom_type_scat_source
C C 0.0033 0.0016
;
International Tables for Crystallography
(Vol. C, Tables 4.2.6.8 and 6.1.1.4)
;
H H 0.0000 0.0000
;
International Tables for Crystallography
(Vol. C, Table 6.1.1.4)
;
N N 0.0061 0.0033
;
International Tables for Crystallography
(Vol. C, Tables 4.2.6.8 and 6.1.1.4)
;
Ni Ni 0.3393 1.1124
;
International Tables for Crystallography
(Vol. C, Tables 4.2.6.8 and 6.1.1.4)
;
Si Si 0.0817 0.0704
;
International Tables for Crystallography
(Vol. C, Tables 4.2.6.8 and 6.1.1.4)
;

loop_
_geom_angle_atom_site_label_1
_geom_angle_atom_site_label_2
_geom_angle_atom_site_label_3
_geom_angle
_geom_angle_site_symmetry_1
_geom_angle_site_symmetry_3
_geom_angle_publ_flag
C49 Ni1 N2 108.01(13) . . ?
C49 Ni1 Si2 83.07(10) . . ?
N2 Ni1 Si2 161.21(8) . . ?
C49 Ni1 C66 140.39(13) . . ?
N2 Ni1 C66 70.53(10) . . ?
Si2 Ni1 C66 110.88(8) . . ?
C49 Ni1 Ni2 155.55(11) . . ?
N2 Ni1 Ni2 50.43(8) . . ?
Si2 Ni1 Ni2 114.84(3) . . ?
C66 Ni1 Ni2 51.18(7) . . ?
C49 Ni1 Ni3 143.49(11) . . ?
N2 Ni1 Ni3 107.36(8) . . ?
Si2 Ni1 Ni3 65.66(3) . . ?
C66 Ni1 Ni3 48.87(7) . . ?
Ni2 Ni1 Ni3 60.684(16) . . ?
C49 Ni1 Si1 110.17(10) . . ?
N2 Ni1 Si1 40.25(8) . . ?
Si2 Ni1 Si1 150.62(3) . . ?
C66 Ni1 Si1 42.69(7) . . ?
Ni2 Ni1 Si1 62.68(2) . . ?
Ni3 Ni1 Si1 91.31(2) . . ?
C58 Ni2 N2 106.63(14) . . ?
C58 Ni2 C66 153.15(14) . . ?
N2 Ni2 C66 76.43(11) . . ?
C58 Ni2 Si3 82.49(12) . . ?
N2 Ni2 Si3 162.55(8) . . ?
C66 Ni2 Si3 102.34(9) . . ?
C58 Ni2 Ni1 142.18(13) . . ?
N2 Ni2 Ni1 51.19(7) . . ?
C66 Ni2 Ni1 60.44(8) . . ?
Si3 Ni2 Ni1 112.74(3) . . ?
C58 Ni2 Ni3 143.73(12) . . ?
N2 Ni2 Ni3 107.38(7) . . ?
C66 Ni2 Ni3 50.52(8) . . ?
Si3 Ni2 Ni3 61.44(3) . . ?
Ni1 Ni2 Ni3 59.963(15) . . ?
C58 Ni2 Si1 124.93(12) . . ?
N2 Ni2 Si1 39.41(8) . . ?
C66 Ni2 Si1 43.03(8) . . ?
Si3 Ni2 Si1 144.85(3) . . ?
Ni1 Ni2 Si1 60.95(2) . . ?
Ni3 Ni2 Si1 89.94(2) . . ?
C67 Ni3 C77 123.54(13) . . ?
C67 Ni3 C66 38.56(12) . . ?
C77 Ni3 C66 142.06(12) . . ?
C67 Ni3 Ni4 97.03(10) . . ?
C77 Ni3 Ni4 53.42(9) . . ?
C66 Ni3 Ni4 135.49(9) . . ?
C67 Ni3 Ni5 160.91(9) . . ?
C77 Ni3 Ni5 51.96(9) . . ?
C66 Ni3 Ni5 157.87(9) . . ?
Ni4 Ni3 Ni5 65.069(16) . . ?
C67 Ni3 Si3 106.88(9) . . ?
C77 Ni3 Si3 48.98(9) . . ?
C66 Ni3 Si3 98.15(9) . . ?
Ni4 Ni3 Si3 99.19(3) . . ?
Ni5 Ni3 Si3 83.60(3) . . ?
C67 Ni3 Ni1 95.24(9) . . ?
C77 Ni3 Ni1 136.71(9) . . ?
C66 Ni3 Ni1 60.99(9) . . ?
Ni4 Ni3 Ni1 147.67(2) . . ?
Ni5 Ni3 Ni1 97.196(18) . . ?
Si3 Ni3 Ni1 105.65(3) . . ?
C67 Ni3 Ni2 84.79(9) . . ?
C77 Ni3 Ni2 102.17(9) . . ?
C66 Ni3 Ni2 53.39(8) . . ?
Ni4 Ni3 Ni2 151.57(2) . . ?
Ni5 Ni3 Ni2 114.040(19) . . ?
Si3 Ni3 Ni2 53.75(2) . . ?
Ni1 Ni3 Ni2 59.353(16) . . ?
C67 Ni3 Si2 129.34(9) . . ?
C77 Ni3 Si2 104.15(9) . . ?
C66 Ni3 Si2 109.00(9) . . ?
Ni4 Ni3 Si2 98.47(2) . . ?
Ni5 Ni3 Si2 52.40(2) . . ?
Si3 Ni3 Si2 117.64(3) . . ?
Ni1 Ni3 Si2 51.60(2) . . ?
Ni2 Ni3 Si2 102.19(2) . . ?
C72 Ni4 N6 112.20(13) . . ?
C72 Ni4 C77 151.89(13) . . ?
N6 Ni4 C77 39.71(11) . . ?
C72 Ni4 Si4 88.91(10) . . ?
N6 Ni4 Si4 151.39(8) . . ?
C77 Ni4 Si4 117.70(9) . . ?
C72 Ni4 Ni3 149.98(10) . . ?
N6 Ni4 Ni3 85.12(8) . . ?
C77 Ni4 Ni3 49.69(8) . . ?
Si4 Ni4 Ni3 85.14(3) . . ?
C72 Ni4 Ni5 116.23(10) . . ?
N6 Ni4 Ni5 46.21(8) . . ?
C77 Ni4 Ni5 48.14(8) . . ?
Si4 Ni4 Ni5 141.04(3) . . ?
Ni3 Ni4 Ni5 57.942(15) . . ?
C82 Ni5 N6 111.99(13) . . ?
C82 Ni5 C77 145.70(14) . . ?
N6 Ni5 C77 40.03(11) . . ?
C82 Ni5 Si2 97.42(11) . . ?
N6 Ni5 Si2 147.04(8) . . ?
C77 Ni5 Si2 115.82(9) . . ?
C82 Ni5 Ni3 163.74(11) . . ?
N6 Ni5 Ni3 84.24(8) . . ?
C77 Ni5 Ni3 49.41(8) . . ?
Si2 Ni5 Ni3 66.67(3) . . ?
C82 Ni5 Ni4 133.93(12) . . ?
N6 Ni5 Ni4 45.98(7) . . ?
C77 Ni5 Ni4 49.13(9) . . ?
Si2 Ni5 Ni4 102.57(3) . . ?
Ni3 Ni5 Ni4 56.988(15) . . ?
N2 Si1 C66 91.06(13) . . ?
N2 Si1 C7 116.41(14) . . ?
C66 Si1 C7 111.58(14) . . ?
N2 Si1 C1 118.39(14) . . ?
C66 Si1 C1 111.46(14) . . ?
C7 Si1 C1 107.14(14) . . ?
N2 Si1 Ni1 49.27(9) . . ?
C66 Si1 Ni1 60.28(9) . . ?
C7 Si1 Ni1 159.77(10) . . ?
C1 Si1 Ni1 93.03(10) . . ?
N2 Si1 Ni2 47.43(9) . . ?
C66 Si1 Ni2 51.53(9) . . ?
C7 Si1 Ni2 103.64(10) . . ?
C1 Si1 Ni2 148.96(10) . . ?
Ni1 Si1 Ni2 56.38(2) . . ?
C13 Si2 C19 102.89(14) . . ?
C13 Si2 Ni1 115.80(10) . . ?
C19 Si2 Ni1 108.10(10) . . ?
C13 Si2 Ni5 108.62(10) . . ?
C19 Si2 Ni5 106.33(10) . . ?
Ni1 Si2 Ni5 114.10(4) . . ?
C13 Si2 Ni3 104.15(9) . . ?
C19 Si2 Ni3 152.69(11) . . ?
Ni1 Si2 Ni3 62.74(2) . . ?
Ni5 Si2 Ni3 60.93(2) . . ?
C25 Si3 C77 111.05(15) . . ?
C25 Si3 C31 109.28(15) . . ?
C77 Si3 C31 104.90(14) . . ?
C25 Si3 Ni2 110.43(12) . . ?
C77 Si3 Ni2 113.94(10) . . ?
C31 Si3 Ni2 106.94(11) . . ?
C25 Si3 Ni3 122.48(11) . . ?
C77 Si3 Ni3 49.82(9) . . ?
C31 Si3 Ni3 127.40(12) . . ?
Ni2 Si3 Ni3 64.81(3) . . ?
N4 Si4 C37 106.38(13) . . ?
N4 Si4 C43 106.66(13) . . ?
C37 Si4 C43 112.28(14) . . ?
N4 Si4 Ni4 116.53(9) . . ?
C37 Si4 Ni4 119.62(10) . . ?
C43 Si4 Ni4 94.29(10) . . ?
C49 N1 C50 179.3(4) . . ?
C54 N2 Si1 129.2(2) . . ?
C54 N2 Ni2 126.9(2) . . ?
Si1 N2 Ni2 93.16(12) . . ?
C54 N2 Ni1 123.8(2) . . ?
Si1 N2 Ni1 90.48(12) . . ?
Ni2 N2 Ni1 78.38(9) . . ?
C58 N3 C59 175.6(4) . . ?
C67 N4 C68 120.1(2) . . ?
C67 N4 Si4 107.58(19) . . ?
C68 N4 Si4 131.7(2) . . ?
C72 N5 C73 173.6(3) . . ?
C77 N6 C78 132.0(3) . . ?
C77 N6 Ni4 74.72(17) . . ?
C78 N6 Ni4 129.5(2) . . ?
C77 N6 Ni5 73.02(17) . . ?
C78 N6 Ni5 136.2(2) . . ?
Ni4 N6 Ni5 87.81(10) . . ?
C82 N7 C83 172.0(4) . . ?
C2 C1 C6 117.1(3) . . ?
C2 C1 Si1 118.6(2) . . ?
C6 C1 Si1 124.3(3) . . ?
C1 C2 C3 121.5(3) . . ?
C1 C2 H2 119.3 . . ?
C3 C2 H2 119.3 . . ?
C4 C3 C2 119.5(3) . . ?
C4 C3 H3 120.2 . . ?
C2 C3 H3 120.2 . . ?
C5 C4 C3 120.3(3) . . ?
C5 C4 H4 119.9 . . ?
C3 C4 H4 119.9 . . ?
C4 C5 C6 120.0(3) . . ?
C4 C5 H5 120.0 . . ?
C6 C5 H5 120.0 . . ?
C5 C6 C1 121.6(3) . . ?
C5 C6 H6 119.2 . . ?
C1 C6 H6 119.2 . . ?
C8 C7 C12 116.7(3) . . ?
C8 C7 Si1 123.2(2) . . ?
C12 C7 Si1 119.8(2) . . ?
C7 C8 C9 121.5(3) . . ?
C7 C8 H8 119.3 . . ?
C9 C8 H8 119.3 . . ?
C10 C9 C8 120.0(3) . . ?
C10 C9 H9 120.0 . . ?
C8 C9 H9 120.0 . . ?
C9 C10 C11 119.6(3) . . ?
C9 C10 H10 120.2 . . ?
C11 C10 H10 120.2 . . ?
C12 C11 C10 120.2(3) . . ?
C12 C11 H11 119.9 . . ?
C10 C11 H11 119.9 . . ?
C11 C12 C7 122.0(3) . . ?
C11 C12 H12 119.0 . . ?
C7 C12 H12 119.0 . . ?
C14 C13 C18 116.4(3) . . ?
C14 C13 Si2 121.5(2) . . ?
C18 C13 Si2 122.0(2) . . ?
C13 C14 C15 122.0(3) . . ?
C13 C14 H14 119.0 . . ?
C15 C14 H14 119.0 . . ?
C16 C15 C14 119.5(3) . . ?
C16 C15 H15 120.2 . . ?
C14 C15 H15 120.2 . . ?
C17 C16 C15 119.8(3) . . ?
C17 C16 H16 120.1 . . ?
C15 C16 H16 120.1 . . ?
C16 C17 C18 120.8(3) . . ?
C16 C17 H17 119.6 . . ?
C18 C17 H17 119.6 . . ?
C17 C18 C13 121.5(3) . . ?
C17 C18 H18 119.2 . . ?
C13 C18 H18 119.2 . . ?
C24 C19 C20 116.9(3) . . ?
C24 C19 Si2 120.2(3) . . ?
C20 C19 Si2 122.9(3) . . ?
C19 C20 C21 121.3(4) . . ?
C19 C20 H20 119.4 . . ?
C21 C20 H20 119.4 . . ?
C22 C21 C20 120.6(4) . . ?
C22 C21 H21 119.7 . . ?
C20 C21 H21 119.7 . . ?
C21 C22 C23 119.4(4) . . ?
C21 C22 H22 120.3 . . ?
C23 C22 H22 120.3 . . ?
C22 C23 C24 119.8(4) . . ?
C22 C23 H23 120.1 . . ?
C24 C23 H23 120.1 . . ?
C19 C24 C23 122.1(4) . . ?
C19 C24 H24 118.9 . . ?
C23 C24 H24 118.9 . . ?
C26 C25 C30 116.1(3) . . ?
C26 C25 Si3 119.7(3) . . ?
C30 C25 Si3 124.1(3) . . ?
C27 C26 C25 122.1(4) . . ?
C27 C26 H26 119.0 . . ?
C25 C26 H26 119.0 . . ?
C28 C27 C26 119.7(4) . . ?
C28 C27 H27 120.2 . . ?
C26 C27 H27 120.2 . . ?
C27 C28 C29 120.1(4) . . ?
C27 C28 H28 119.9 . . ?
C29 C28 H28 119.9 . . ?
C30 C29 C28 119.2(4) . . ?
C30 C29 H29 120.4 . . ?
C28 C29 H29 120.4 . . ?
C29 C30 C25 122.7(4) . . ?
C29 C30 H30 118.7 . . ?
C25 C30 H30 118.7 . . ?
C36 C31 C32 117.4(3) . . ?
C36 C31 Si3 118.5(2) . . ?
C32 C31 Si3 124.0(3) . . ?
C33 C32 C31 121.3(4) . . ?
C33 C32 H32 119.4 . . ?
C31 C32 H32 119.4 . . ?
C34 C33 C32 120.0(4) . . ?
C34 C33 H33 120.0 . . ?
C32 C33 H33 120.0 . . ?
C35 C34 C33 119.7(3) . . ?
C35 C34 H34 120.1 . . ?
C33 C34 H34 120.1 . . ?
C34 C35 C36 120.0(4) . . ?
C34 C35 H35 120.0 . . ?
C36 C35 H35 120.0 . . ?
C31 C36 C35 121.5(3) . . ?
C31 C36 H36 119.2 . . ?
C35 C36 H36 119.2 . . ?
C42 C37 C38 116.4(3) . . ?
C42 C37 Si4 117.5(2) . . ?
C38 C37 Si4 126.1(2) . . ?
C39 C38 C37 121.9(3) . . ?
C39 C38 H38 119.1 . . ?
C37 C38 H38 119.1 . . ?
C40 C39 C38 119.5(3) . . ?
C40 C39 H39 120.2 . . ?
C38 C39 H39 120.2 . . ?
C41 C40 C39 120.0(3) . . ?
C41 C40 H40 120.0 . . ?
C39 C40 H40 120.0 . . ?
C40 C41 C42 120.1(4) . . ?
C40 C41 H41 120.0 . . ?
C42 C41 H41 120.0 . . ?
C41 C42 C37 122.0(3) . . ?
C41 C42 H42 119.0 . . ?
C37 C42 H42 119.0 . . ?
C48 C43 C44 116.9(3) . . ?
C48 C43 Si4 119.1(2) . . ?
C44 C43 Si4 123.4(2) . . ?
C45 C44 C43 121.3(3) . . ?
C45 C44 H44 119.4 . . ?
C43 C44 H44 119.4 . . ?
C46 C45 C44 120.8(4) . . ?
C46 C45 H45 119.6 . . ?
C44 C45 H45 119.6 . . ?
C45 C46 C47 119.4(4) . . ?
C45 C46 H46 120.3 . . ?
C47 C46 H46 120.3 . . ?
C46 C47 C48 119.7(4) . . ?
C46 C47 H47 120.2 . . ?
C48 C47 H47 120.2 . . ?
C47 C48 C43 121.9(3) . . ?
C47 C48 H48 119.0 . . ?
C43 C48 H48 119.0 . . ?
N1 C49 Ni1 175.8(3) . . ?
N1 C50 C52 108.0(3) . . ?
N1 C50 C53 108.2(3) . . ?
C52 C50 C53 111.8(4) . . ?
N1 C50 C51 106.0(3) . . ?
C52 C50 C51 111.8(4) . . ?
C53 C50 C51 110.7(4) . . ?
C50 C51 H51A 109.5 . . ?
C50 C51 H51B 109.5 . . ?
H51A C51 H51B 109.5 . . ?
C50 C51 H51C 109.5 . . ?
H51A C51 H51C 109.5 . . ?
H51B C51 H51C 109.5 . . ?
C50 C52 H52A 109.5 . . ?
C50 C52 H52B 109.5 . . ?
H52A C52 H52B 109.5 . . ?
C50 C52 H52C 109.5 . . ?
H52A C52 H52C 109.5 . . ?
H52B C52 H52C 109.5 . . ?
C50 C53 H53A 109.5 . . ?
C50 C53 H53B 109.5 . . ?
H53A C53 H53B 109.5 . . ?
C50 C53 H53C 109.5 . . ?
H53A C53 H53C 109.5 . . ?
H53B C53 H53C 109.5 . . ?
N2 C54 C56 110.9(3) . . ?
N2 C54 C55 108.3(3) . . ?
C56 C54 C55 109.4(3) . . ?
N2 C54 C57 110.8(3) . . ?
C56 C54 C57 107.5(3) . . ?
C55 C54 C57 110.0(3) . . ?
C54 C55 H55A 109.5 . . ?
C54 C55 H55B 109.5 . . ?
H55A C55 H55B 109.5 . . ?
C54 C55 H55C 109.5 . . ?
H55A C55 H55C 109.5 . . ?
H55B C55 H55C 109.5 . . ?
C54 C56 H56A 109.5 . . ?
C54 C56 H56B 109.5 . . ?
H56A C56 H56B 109.5 . . ?
C54 C56 H56C 109.5 . . ?
H56A C56 H56C 109.5 . . ?
H56B C56 H56C 109.5 . . ?
C54 C57 H57A 109.5 . . ?
C54 C57 H57B 109.5 . . ?
H57A C57 H57B 109.5 . . ?
C54 C57 H57C 109.5 . . ?
H57A C57 H57C 109.5 . . ?
H57B C57 H57C 109.5 . . ?
N3 C58 Ni2 176.8(3) . . ?
C62 C59 C64 63.8(8) . . ?
C62 C59 C65 121.4(6) . . ?
C64 C59 C65 130.0(9) . . ?
C62 C59 N3 112.5(5) . . ?
C64 C59 N3 104.0(7) . . ?
C65 C59 N3 115.1(5) . . ?
C62 C59 C61 118.3(6) . . ?
C64 C59 C61 150.2(8) . . ?
C65 C59 C61 20.9(5) . . ?
N3 C59 C61 101.9(4) . . ?
C62 C59 C60 108.9(5) . . ?
C64 C59 C60 50.0(7) . . ?
C65 C59 C60 88.7(6) . . ?
N3 C59 C60 106.0(4) . . ?
C61 C59 C60 108.4(5) . . ?
C62 C59 C63 31.2(5) . . ?
C64 C59 C63 95.0(8) . . ?
C65 C59 C63 102.9(6) . . ?
N3 C59 C63 105.3(5) . . ?
C61 C59 C63 92.1(5) . . ?
C60 C59 C63 137.7(5) . . ?
C64 C60 C59 54.4(8) . . ?
C65 C61 C59 66.1(16) . . ?
C63 C62 C59 97.2(10) . . ?
C63 C62 C64 155.5(13) . . ?
C59 C62 C64 58.3(8) . . ?
C62 C63 C59 51.6(8) . . ?
C60 C64 C59 75.6(10) . . ?
C60 C64 C62 126.4(14) . . ?
C59 C64 C62 57.9(8) . . ?
C61 C65 C59 93.1(18) . . ?
C67 C66 Si1 146.7(2) . . ?
C67 C66 Ni3 64.46(17) . . ?
Si1 C66 Ni3 146.38(17) . . ?
C67 C66 Ni2 123.6(2) . . ?
Si1 C66 Ni2 85.43(12) . . ?
Ni3 C66 Ni2 76.10(10) . . ?
C67 C66 Ni1 125.9(2) . . ?
Si1 C66 Ni1 77.03(11) . . ?
Ni3 C66 Ni1 70.14(9) . . ?
Ni2 C66 Ni1 68.38(9) . . ?
C66 C67 N4 152.2(3) . . ?
C66 C67 Ni3 76.98(19) . . ?
N4 C67 Ni3 130.8(2) . . ?
N4 C68 C70 109.6(3) . . ?
N4 C68 C71 109.0(3) . . ?
C70 C68 C71 109.6(3) . . ?
N4 C68 C69 108.8(3) . . ?
C70 C68 C69 111.0(3) . . ?
C71 C68 C69 108.9(3) . . ?
C68 C69 H69A 109.5 . . ?
C68 C69 H69B 109.5 . . ?
H69A C69 H69B 109.5 . . ?
C68 C69 H69C 109.5 . . ?
H69A C69 H69C 109.5 . . ?
H69B C69 H69C 109.5 . . ?
C68 C70 H70A 109.5 . . ?
C68 C70 H70B 109.5 . . ?
H70A C70 H70B 109.5 . . ?
C68 C70 H70C 109.5 . . ?
H70A C70 H70C 109.5 . . ?
H70B C70 H70C 109.5 . . ?
C68 C71 H71A 109.5 . . ?
C68 C71 H71B 109.5 . . ?
H71A C71 H71B 109.5 . . ?
C68 C71 H71C 109.5 . . ?
H71A C71 H71C 109.5 . . ?
H71B C71 H71C 109.5 . . ?
N5 C72 Ni4 176.2(3) . . ?
N5 C73 C74 108.8(3) . . ?
N5 C73 C75 106.5(3) . . ?
C74 C73 C75 110.9(3) . . ?
N5 C73 C76 107.5(3) . . ?
C74 C73 C76 111.1(4) . . ?
C75 C73 C76 111.8(3) . . ?
C73 C74 H74A 109.5 . . ?
C73 C74 H74B 109.5 . . ?
H74A C74 H74B 109.5 . . ?
C73 C74 H74C 109.5 . . ?
H74A C74 H74C 109.5 . . ?
H74B C74 H74C 109.5 . . ?
C73 C75 H75A 109.5 . . ?
C73 C75 H75B 109.5 . . ?
H75A C75 H75B 109.5 . . ?
C73 C75 H75C 109.5 . . ?
H75A C75 H75C 109.5 . . ?
H75B C75 H75C 109.5 . . ?
C73 C76 H76A 109.5 . . ?
C73 C76 H76B 109.5 . . ?
H76A C76 H76B 109.5 . . ?
C73 C76 H76C 109.5 . . ?
H76A C76 H76C 109.5 . . ?
H76B C76 H76C 109.5 . . ?
N6 C77 Si3 144.9(2) . . ?
N6 C77 Ni3 131.1(2) . . ?
Si3 C77 Ni3 81.20(12) . . ?
N6 C77 Ni5 66.95(16) . . ?
Si3 C77 Ni5 116.58(16) . . ?
Ni3 C77 Ni5 78.63(11) . . ?
N6 C77 Ni4 65.58(16) . . ?
Si3 C77 Ni4 147.18(16) . . ?
Ni3 C77 Ni4 76.90(11) . . ?
Ni5 C77 Ni4 82.73(11) . . ?
N6 C78 C81 110.9(3) . . ?
N6 C78 C80 108.5(3) . . ?
C81 C78 C80 111.3(3) . . ?
N6 C78 C79 105.7(3) . . ?
C81 C78 C79 110.3(3) . . ?
C80 C78 C79 110.0(3) . . ?
C78 C79 H79A 109.5 . . ?
C78 C79 H79B 109.5 . . ?
H79A C79 H79B 109.5 . . ?
C78 C79 H79C 109.5 . . ?
H79A C79 H79C 109.5 . . ?
H79B C79 H79C 109.5 . . ?
C78 C80 H80A 109.5 . . ?
C78 C80 H80B 109.5 . . ?
H80A C80 H80B 109.5 . . ?
C78 C80 H80C 109.5 . . ?
H80A C80 H80C 109.5 . . ?
H80B C80 H80C 109.5 . . ?
C78 C81 H81A 109.5 . . ?
C78 C81 H81B 109.5 . . ?
H81A C81 H81B 109.5 . . ?
C78 C81 H81C 109.5 . . ?
H81A C81 H81C 109.5 . . ?
H81B C81 H81C 109.5 . . ?
N7 C82 Ni5 171.4(3) . . ?
C85 C83 N7 110.1(5) . . ?
C85 C83 C89 67.6(7) . . ?
N7 C83 C89 109.4(6) . . ?
C85 C83 C86 115.3(7) . . ?
N7 C83 C86 109.2(5) . . ?
C89 C83 C86 136.7(7) . . ?
C85 C83 C88 130.3(7) . . ?
N7 C83 C88 109.9(5) . . ?
C89 C83 C88 122.9(7) . . ?
C86 C83 C88 21.0(5) . . ?
C85 C83 C84 108.1(6) . . ?
N7 C83 C84 103.5(4) . . ?
C89 C83 C84 41.5(5) . . ?
C86 C83 C84 110.0(6) . . ?
C88 C83 C84 89.9(6) . . ?
C85 C83 C87 32.2(5) . . ?
N7 C83 C87 104.3(5) . . ?
C89 C83 C87 99.4(7) . . ?
C86 C83 C87 89.3(6) . . ?
C88 C83 C87 108.9(7) . . ?
C84 C83 C87 138.3(6) . . ?
C89 C84 C83 61.3(8) . . ?
C87 C85 C83 91.8(12) . . ?
C87 C85 C89 149.7(15) . . ?
C83 C85 C89 58.9(6) . . ?
C88 C86 C83 79.7(19) . . ?
C85 C87 C83 56.0(10) . . ?
C86 C88 C83 79.3(19) . . ?
C84 C89 C83 77.2(9) . . ?
C84 C89 C85 129.2(12) . . ?
C83 C89 C85 53.5(6) . . ?

loop_
_geom_bond_atom_site_label_1
_geom_bond_atom_site_label_2
_geom_bond_distance
_geom_bond_site_symmetry_2
_geom_bond_publ_flag
Ni1 C49 1.755(3) . ?
Ni1 N2 2.012(3) . ?
Ni1 Si2 2.2435(9) . ?
Ni1 C66 2.366(3) . ?
Ni1 Ni2 2.5289(6) . ?
Ni1 Ni3 2.5447(5) . ?
Ni1 Si1 2.6548(9) . ?
Ni2 C58 1.767(4) . ?
Ni2 N2 1.990(3) . ?
Ni2 C66 2.119(3) . ?
Ni2 Si3 2.2842(10) . ?
Ni2 Ni3 2.5630(6) . ?
Ni2 Si1 2.6981(9) . ?
Ni3 C67 1.887(3) . ?
Ni3 C77 1.923(3) . ?
Ni3 C66 2.038(3) . ?
Ni3 Ni4 2.4564(5) . ?
Ni3 Ni5 2.4826(5) . ?
Ni3 Si3 2.4876(9) . ?
Ni3 Si2 2.6082(9) . ?
Ni4 C72 1.793(4) . ?
Ni4 N6 1.911(2) . ?
Ni4 C77 2.025(3) . ?
Ni4 Si4 2.1871(9) . ?
Ni4 Ni5 2.6563(5) . ?
Ni5 C82 1.792(3) . ?
Ni5 N6 1.919(3) . ?
Ni5 C77 1.994(3) . ?
Ni5 Si2 2.2506(9) . ?
Si1 N2 1.715(3) . ?
Si1 C66 1.847(3) . ?
Si1 C7 1.890(3) . ?
Si1 C1 1.890(3) . ?
Si2 C13 1.900(3) . ?
Si2 C19 1.918(3) . ?
Si3 C25 1.891(3) . ?
Si3 C77 1.899(3) . ?
Si3 C31 1.900(3) . ?
Si4 N4 1.779(3) . ?
Si4 C37 1.879(3) . ?
Si4 C43 1.887(3) . ?
N1 C49 1.160(4) . ?
N1 C50 1.451(4) . ?
N2 C54 1.481(4) . ?
N3 C58 1.158(4) . ?
N3 C59 1.454(5) . ?
N4 C67 1.340(4) . ?
N4 C68 1.506(4) . ?
N5 C72 1.152(4) . ?
N5 C73 1.452(4) . ?
N6 C77 1.341(4) . ?
N6 C78 1.481(4) . ?
N7 C82 1.152(4) . ?
N7 C83 1.443(4) . ?
C1 C2 1.381(4) . ?
C1 C6 1.404(4) . ?
C2 C3 1.394(5) . ?
C2 H2 0.9300 . ?
C3 C4 1.379(5) . ?
C3 H3 0.9300 . ?
C4 C5 1.365(5) . ?
C4 H4 0.9300 . ?
C5 C6 1.378(5) . ?
C5 H5 0.9300 . ?
C6 H6 0.9300 . ?
C7 C8 1.392(4) . ?
C7 C12 1.403(5) . ?
C8 C9 1.395(4) . ?
C8 H8 0.9300 . ?
C9 C10 1.379(5) . ?
C9 H9 0.9300 . ?
C10 C11 1.380(5) . ?
C10 H10 0.9300 . ?
C11 C12 1.372(5) . ?
C11 H11 0.9300 . ?
C12 H12 0.9300 . ?
C13 C14 1.387(4) . ?
C13 C18 1.396(4) . ?
C14 C15 1.396(5) . ?
C14 H14 0.9300 . ?
C15 C16 1.367(5) . ?
C15 H15 0.9300 . ?
C16 C17 1.365(5) . ?
C16 H16 0.9300 . ?
C17 C18 1.378(5) . ?
C17 H17 0.9300 . ?
C18 H18 0.9300 . ?
C19 C24 1.388(5) . ?
C19 C20 1.391(5) . ?
C20 C21 1.391(5) . ?
C20 H20 0.9300 . ?
C21 C22 1.372(6) . ?
C21 H21 0.9300 . ?
C22 C23 1.378(6) . ?
C22 H22 0.9300 . ?
C23 C24 1.388(5) . ?
C23 H23 0.9300 . ?
C24 H24 0.9300 . ?
C25 C26 1.390(5) . ?
C25 C30 1.392(5) . ?
C26 C27 1.390(5) . ?
C26 H26 0.9300 . ?
C27 C28 1.369(6) . ?
C27 H27 0.9300 . ?
C28 C29 1.381(6) . ?
C28 H28 0.9300 . ?
C29 C30 1.380(5) . ?
C29 H29 0.9300 . ?
C30 H30 0.9300 . ?
C31 C36 1.379(5) . ?
C31 C32 1.389(5) . ?
C32 C33 1.385(5) . ?
C32 H32 0.9300 . ?
C33 C34 1.378(6) . ?
C33 H33 0.9300 . ?
C34 C35 1.362(5) . ?
C34 H34 0.9300 . ?
C35 C36 1.393(5) . ?
C35 H35 0.9300 . ?
C36 H36 0.9300 . ?
C37 C42 1.391(4) . ?
C37 C38 1.397(4) . ?
C38 C39 1.388(5) . ?
C38 H38 0.9300 . ?
C39 C40 1.377(5) . ?
C39 H39 0.9300 . ?
C40 C41 1.368(5) . ?
C40 H40 0.9300 . ?
C41 C42 1.383(5) . ?
C41 H41 0.9300 . ?
C42 H42 0.9300 . ?
C43 C48 1.394(4) . ?
C43 C44 1.396(5) . ?
C44 C45 1.390(5) . ?
C44 H44 0.9300 . ?
C45 C46 1.372(6) . ?
C45 H45 0.9300 . ?
C46 C47 1.385(6) . ?
C46 H46 0.9300 . ?
C47 C48 1.393(5) . ?
C47 H47 0.9300 . ?
C48 H48 0.9300 . ?
C50 C52 1.499(6) . ?
C50 C53 1.504(5) . ?
C50 C51 1.527(6) . ?
C51 H51A 0.9600 . ?
C51 H51B 0.9600 . ?
C51 H51C 0.9600 . ?
C52 H52A 0.9600 . ?
C52 H52B 0.9600 . ?
C52 H52C 0.9600 . ?
C53 H53A 0.9600 . ?
C53 H53B 0.9600 . ?
C53 H53C 0.9600 . ?
C54 C56 1.512(5) . ?
C54 C55 1.522(5) . ?
C54 C57 1.522(5) . ?
C55 H55A 0.9600 . ?
C55 H55B 0.9600 . ?
C55 H55C 0.9600 . ?
C56 H56A 0.9600 . ?
C56 H56B 0.9600 . ?
C56 H56C 0.9600 . ?
C57 H57A 0.9600 . ?
C57 H57B 0.9600 . ?
C57 H57C 0.9600 . ?
C59 C62 1.395(9) . ?
C59 C64 1.402(17) . ?
C59 C65 1.445(11) . ?
C59 C61 1.579(10) . ?
C59 C60 1.668(9) . ?
C59 C63 1.767(11) . ?
C60 C64 1.320(17) . ?
C61 C65 0.563(13) . ?
C62 C63 0.923(11) . ?
C62 C64 1.478(18) . ?
C66 C67 1.304(4) . ?
C68 C70 1.519(5) . ?
C68 C71 1.521(5) . ?
C68 C69 1.530(5) . ?
C69 H69A 0.9600 . ?
C69 H69B 0.9600 . ?
C69 H69C 0.9600 . ?
C70 H70A 0.9600 . ?
C70 H70B 0.9600 . ?
C70 H70C 0.9600 . ?
C71 H71A 0.9600 . ?
C71 H71B 0.9600 . ?
C71 H71C 0.9600 . ?
C73 C74 1.511(5) . ?
C73 C75 1.516(5) . ?
C73 C76 1.522(6) . ?
C74 H74A 0.9600 . ?
C74 H74B 0.9600 . ?
C74 H74C 0.9600 . ?
C75 H75A 0.9600 . ?
C75 H75B 0.9600 . ?
C75 H75C 0.9600 . ?
C76 H76A 0.9600 . ?
C76 H76B 0.9600 . ?
C76 H76C 0.9600 . ?
C78 C81 1.508(5) . ?
C78 C80 1.511(5) . ?
C78 C79 1.525(5) . ?
C79 H79A 0.9600 . ?
C79 H79B 0.9600 . ?
C79 H79C 0.9600 . ?
C80 H80A 0.9600 . ?
C80 H80B 0.9600 . ?
C80 H80C 0.9600 . ?
C81 H81A 0.9600 . ?
C81 H81B 0.9600 . ?
C81 H81C 0.9600 . ?
C83 C85 1.413(11) . ?
C83 C89 1.506(13) . ?
C83 C86 1.508(11) . ?
C83 C88 1.510(12) . ?
C83 C84 1.674(10) . ?
C83 C87 1.704(12) . ?
C84 C89 1.136(13) . ?
C85 C87 0.909(13) . ?
C85 C89 1.625(16) . ?
C86 C88 0.550(14) . ?

loop_
_geom_torsion_atom_site_label_1
_geom_torsion_atom_site_label_2
_geom_torsion_atom_site_label_3
_geom_torsion_atom_site_label_4
_geom_torsion
_geom_torsion_site_symmetry_1
_geom_torsion_site_symmetry_2
_geom_torsion_site_symmetry_3
_geom_torsion_site_symmetry_4
_geom_torsion_publ_flag
C66 Si1 N2 C54 175.6(3) . . . . ?
C7 Si1 N2 C54 60.8(3) . . . . ?
C1 Si1 N2 C54 -69.2(3) . . . . ?
Ni1 Si1 N2 C54 -136.5(3) . . . . ?
Ni2 Si1 N2 C54 145.2(3) . . . . ?
C66 Si1 N2 Ni2 30.48(13) . . . . ?
C7 Si1 N2 Ni2 -84.35(14) . . . . ?
C1 Si1 N2 Ni2 145.69(12) . . . . ?
Ni1 Si1 N2 Ni2 78.39(10) . . . . ?
C66 Si1 N2 Ni1 -47.91(12) . . . . ?
C7 Si1 N2 Ni1 -162.74(12) . . . . ?
C1 Si1 N2 Ni1 67.30(15) . . . . ?
Ni2 Si1 N2 Ni1 -78.39(10) . . . . ?
C37 Si4 N4 C67 117.1(2) . . . . ?
C43 Si4 N4 C67 -122.8(2) . . . . ?
Ni4 Si4 N4 C67 -19.1(2) . . . . ?
C37 Si4 N4 C68 -53.9(3) . . . . ?
C43 Si4 N4 C68 66.2(3) . . . . ?
Ni4 Si4 N4 C68 169.9(2) . . . . ?
N2 Si1 C1 C2 -98.3(3) . . . . ?
C66 Si1 C1 C2 5.3(3) . . . . ?
C7 Si1 C1 C2 127.7(3) . . . . ?
Ni1 Si1 C1 C2 -53.8(3) . . . . ?
Ni2 Si1 C1 C2 -44.6(4) . . . . ?
N2 Si1 C1 C6 80.4(3) . . . . ?
C66 Si1 C1 C6 -176.1(3) . . . . ?
C7 Si1 C1 C6 -53.7(3) . . . . ?
Ni1 Si1 C1 C6 124.8(3) . . . . ?
Ni2 Si1 C1 C6 134.0(2) . . . . ?
C6 C1 C2 C3 0.4(5) . . . . ?
Si1 C1 C2 C3 179.1(3) . . . . ?
C1 C2 C3 C4 -1.0(5) . . . . ?
C2 C3 C4 C5 0.7(5) . . . . ?
C3 C4 C5 C6 0.3(6) . . . . ?
C4 C5 C6 C1 -0.9(5) . . . . ?
C2 C1 C6 C5 0.5(5) . . . . ?
Si1 C1 C6 C5 -178.1(3) . . . . ?
N2 Si1 C7 C8 -143.6(3) . . . . ?
C66 Si1 C7 C8 113.8(3) . . . . ?
C1 Si1 C7 C8 -8.5(3) . . . . ?
Ni1 Si1 C7 C8 175.83(19) . . . . ?
Ni2 Si1 C7 C8 167.4(2) . . . . ?
N2 Si1 C7 C12 42.0(3) . . . . ?
C66 Si1 C7 C12 -60.6(3) . . . . ?
C1 Si1 C7 C12 177.2(3) . . . . ?
Ni1 Si1 C7 C12 1.5(5) . . . . ?
Ni2 Si1 C7 C12 -6.9(3) . . . . ?
C12 C7 C8 C9 -0.7(5) . . . . ?
Si1 C7 C8 C9 -175.2(2) . . . . ?
C7 C8 C9 C10 0.2(5) . . . . ?
C8 C9 C10 C11 0.7(5) . . . . ?
C9 C10 C11 C12 -1.2(5) . . . . ?
C10 C11 C12 C7 0.7(5) . . . . ?
C8 C7 C12 C11 0.2(5) . . . . ?
Si1 C7 C12 C11 174.9(3) . . . . ?
C18 C13 C14 C15 1.6(5) . . . . ?
Si2 C13 C14 C15 -175.8(3) . . . . ?
C13 C14 C15 C16 -0.4(5) . . . . ?
C14 C15 C16 C17 -0.5(5) . . . . ?
C15 C16 C17 C18 0.3(6) . . . . ?
C16 C17 C18 C13 1.0(6) . . . . ?
C14 C13 C18 C17 -1.9(5) . . . . ?
Si2 C13 C18 C17 175.5(3) . . . . ?
C24 C19 C20 C21 -0.3(5) . . . . ?
Si2 C19 C20 C21 176.8(3) . . . . ?
C19 C20 C21 C22 0.1(6) . . . . ?
C20 C21 C22 C23 0.3(7) . . . . ?
C21 C22 C23 C24 -0.6(7) . . . . ?
C20 C19 C24 C23 0.0(5) . . . . ?
Si2 C19 C24 C23 -177.2(3) . . . . ?
C22 C23 C24 C19 0.4(7) . . . . ?
C77 Si3 C25 C26 109.6(3) . . . . ?
C31 Si3 C25 C26 -135.2(3) . . . . ?
Ni2 Si3 C25 C26 -17.8(3) . . . . ?
Ni3 Si3 C25 C26 54.7(3) . . . . ?
C77 Si3 C25 C30 -68.7(3) . . . . ?
C31 Si3 C25 C30 46.5(4) . . . . ?
Ni2 Si3 C25 C30 163.9(3) . . . . ?
Ni3 Si3 C25 C30 -123.7(3) . . . . ?
C30 C25 C26 C27 -1.1(5) . . . . ?
Si3 C25 C26 C27 -179.6(3) . . . . ?
C25 C26 C27 C28 -0.4(6) . . . . ?
C26 C27 C28 C29 1.1(6) . . . . ?
C27 C28 C29 C30 -0.4(6) . . . . ?
C28 C29 C30 C25 -1.2(7) . . . . ?
C26 C25 C30 C29 1.9(6) . . . . ?
Si3 C25 C30 C29 -179.7(3) . . . . ?
C25 Si3 C31 C36 -177.4(3) . . . . ?
C77 Si3 C31 C36 -58.3(3) . . . . ?
Ni2 Si3 C31 C36 63.0(3) . . . . ?
Ni3 Si3 C31 C36 -7.9(3) . . . . ?
C25 Si3 C31 C32 6.9(4) . . . . ?
C77 Si3 C31 C32 126.0(3) . . . . ?
Ni2 Si3 C31 C32 -112.7(3) . . . . ?
Ni3 Si3 C31 C32 176.4(3) . . . . ?
C36 C31 C32 C33 -0.1(6) . . . . ?
Si3 C31 C32 C33 175.7(3) . . . . ?
C31 C32 C33 C34 -0.2(6) . . . . ?
C32 C33 C34 C35 0.7(6) . . . . ?
C33 C34 C35 C36 -0.9(6) . . . . ?
C32 C31 C36 C35 -0.1(5) . . . . ?
Si3 C31 C36 C35 -176.1(3) . . . . ?
C34 C35 C36 C31 0.6(6) . . . . ?
N4 Si4 C37 C42 -71.3(3) . . . . ?
C43 Si4 C37 C42 172.3(2) . . . . ?
Ni4 Si4 C37 C42 63.3(3) . . . . ?
N4 Si4 C37 C38 109.5(3) . . . . ?
C43 Si4 C37 C38 -6.9(3) . . . . ?
Ni4 Si4 C37 C38 -115.9(3) . . . . ?
C42 C37 C38 C39 1.5(5) . . . . ?
Si4 C37 C38 C39 -179.3(3) . . . . ?
C37 C38 C39 C40 1.0(5) . . . . ?
C38 C39 C40 C41 -2.4(6) . . . . ?
C39 C40 C41 C42 1.3(6) . . . . ?
C40 C41 C42 C37 1.3(6) . . . . ?
C38 C37 C42 C41 -2.6(5) . . . . ?
Si4 C37 C42 C41 178.1(3) . . . . ?
N4 Si4 C43 C48 31.8(3) . . . . ?
C37 Si4 C43 C48 148.0(3) . . . . ?
Ni4 Si4 C43 C48 -87.5(3) . . . . ?
N4 Si4 C43 C44 -157.2(3) . . . . ?
C37 Si4 C43 C44 -41.1(3) . . . . ?
Ni4 Si4 C43 C44 83.4(3) . . . . ?
C48 C43 C44 C45 -1.7(5) . . . . ?
Si4 C43 C44 C45 -172.8(3) . . . . ?
C43 C44 C45 C46 1.3(6) . . . . ?
C44 C45 C46 C47 -0.2(7) . . . . ?
C45 C46 C47 C48 -0.2(7) . . . . ?
C46 C47 C48 C43 -0.3(6) . . . . ?
C44 C43 C48 C47 1.3(5) . . . . ?
Si4 C43 C48 C47 172.8(3) . . . . ?
Si1 N2 C54 C56 -65.7(4) . . . . ?
Ni2 N2 C54 C56 68.8(4) . . . . ?
Ni1 N2 C54 C56 170.2(3) . . . . ?
Si1 N2 C54 C55 174.2(3) . . . . ?
Ni2 N2 C54 C55 -51.2(4) . . . . ?
Ni1 N2 C54 C55 50.2(4) . . . . ?
Si1 N2 C54 C57 53.6(4) . . . . ?
Ni2 N2 C54 C57 -171.9(3) . . . . ?
Ni1 N2 C54 C57 -70.5(4) . . . . ?
C62 C59 C60 C64 -26.2(10) . . . . ?
C65 C59 C60 C64 -149.1(10) . . . . ?
N3 C59 C60 C64 95.1(10) . . . . ?
C61 C59 C60 C64 -156.1(10) . . . . ?
C63 C59 C60 C64 -41.2(12) . . . . ?
C62 C59 C61 C65 -104.6(18) . . . . ?
C64 C59 C61 C65 -19(3) . . . . ?
N3 C59 C61 C65 131.5(18) . . . . ?
C60 C59 C61 C65 20.0(19) . . . . ?
C63 C59 C61 C65 -122.4(18) . . . . ?
C64 C59 C62 C63 177.5(13) . . . . ?
C65 C59 C62 C63 -59.9(12) . . . . ?
N3 C59 C62 C63 82.5(10) . . . . ?
C61 C59 C62 C63 -36.0(12) . . . . ?
C60 C59 C62 C63 -160.4(9) . . . . ?
C65 C59 C62 C64 122.6(10) . . . . ?
N3 C59 C62 C64 -95.1(9) . . . . ?
C61 C59 C62 C64 146.5(10) . . . . ?
C60 C59 C62 C64 22.1(9) . . . . ?
C63 C59 C62 C64 -177.5(13) . . . . ?
C64 C62 C63 C59 5(3) . . . . ?
C64 C59 C63 C62 -2.2(12) . . . . ?
C65 C59 C63 C62 130.8(10) . . . . ?
N3 C59 C63 C62 -108.3(10) . . . . ?
C61 C59 C63 C62 148.8(10) . . . . ?
C60 C59 C63 C62 28.2(13) . . . . ?
C59 C60 C64 C62 29.3(11) . . . . ?
C62 C59 C64 C60 152.3(11) . . . . ?
C65 C59 C64 C60 42.0(13) . . . . ?
N3 C59 C64 C60 -99.2(8) . . . . ?
C61 C59 C64 C60 51(2) . . . . ?
C63 C59 C64 C60 153.6(7) . . . . ?
C65 C59 C64 C62 -110.2(10) . . . . ?
N3 C59 C64 C62 108.5(6) . . . . ?
C61 C59 C64 C62 -101.7(17) . . . . ?
C60 C59 C64 C62 -152.3(11) . . . . ?
C63 C59 C64 C62 1.3(7) . . . . ?
C63 C62 C64 C60 -40(4) . . . . ?
C59 C62 C64 C60 -34.0(13) . . . . ?
C63 C62 C64 C59 -6(3) . . . . ?
C62 C59 C65 C61 87.4(19) . . . . ?
C64 C59 C65 C61 168.1(18) . . . . ?
N3 C59 C65 C61 -54.0(19) . . . . ?
C60 C59 C65 C61 -161.1(18) . . . . ?
C63 C59 C65 C61 60.0(18) . . . . ?
N2 Si1 C66 C67 178.5(4) . . . . ?
C7 Si1 C66 C67 -62.4(5) . . . . ?
C1 Si1 C66 C67 57.3(5) . . . . ?
Ni1 Si1 C66 C67 138.2(5) . . . . ?
Ni2 Si1 C66 C67 -153.0(5) . . . . ?
N2 Si1 C66 Ni3 27.8(3) . . . . ?
C7 Si1 C66 Ni3 146.8(3) . . . . ?
C1 Si1 C66 Ni3 -93.5(3) . . . . ?
Ni1 Si1 C66 Ni3 -12.6(2) . . . . ?
Ni2 Si1 C66 Ni3 56.3(3) . . . . ?
N2 Si1 C66 Ni2 -28.50(12) . . . . ?
C7 Si1 C66 Ni2 90.56(14) . . . . ?
C1 Si1 C66 Ni2 -149.71(12) . . . . ?
Ni1 Si1 C66 Ni2 -68.85(7) . . . . ?
N2 Si1 C66 Ni1 40.35(11) . . . . ?
C7 Si1 C66 Ni1 159.41(11) . . . . ?
C1 Si1 C66 Ni1 -80.86(13) . . . . ?
Ni2 Si1 C66 Ni1 68.85(7) . . . . ?
Si1 C66 C67 N4 19.0(9) . . . . ?
Ni3 C66 C67 N4 -178.5(7) . . . . ?
Ni2 C66 C67 N4 -128.1(5) . . . . ?
Ni1 C66 C67 N4 145.6(5) . . . . ?
Si1 C66 C67 Ni3 -162.6(4) . . . . ?
Ni2 C66 C67 Ni3 50.4(2) . . . . ?
Ni1 C66 C67 Ni3 -35.9(2) . . . . ?
C68 N4 C67 C66 5.1(8) . . . . ?
Si4 N4 C67 C66 -167.2(6) . . . . ?
C68 N4 C67 Ni3 -173.0(2) . . . . ?
Si4 N4 C67 Ni3 14.8(3) . . . . ?
C77 Ni3 C67 C66 -133.34(19) . . . . ?
Ni4 Ni3 C67 C66 176.36(17) . . . . ?
Ni5 Ni3 C67 C66 156.8(2) . . . . ?
Si3 Ni3 C67 C66 -81.78(18) . . . . ?
Ni1 Ni3 C67 C66 26.33(18) . . . . ?
Ni2 Ni3 C67 C66 -32.18(17) . . . . ?
Si2 Ni3 C67 C66 69.3(2) . . . . ?
C77 Ni3 C67 N4 45.7(3) . . . . ?
C66 Ni3 C67 N4 179.1(4) . . . . ?
Ni4 Ni3 C67 N4 -4.6(3) . . . . ?
Ni5 Ni3 C67 N4 -24.1(5) . . . . ?
Si3 Ni3 C67 N4 97.3(3) . . . . ?
Ni1 Ni3 C67 N4 -154.6(3) . . . . ?
Ni2 Ni3 C67 N4 146.9(3) . . . . ?
Si2 Ni3 C67 N4 -111.6(3) . . . . ?
C67 N4 C68 C70 -61.7(4) . . . . ?
Si4 N4 C68 C70 108.4(3) . . . . ?
C67 N4 C68 C71 178.4(3) . . . . ?
Si4 N4 C68 C71 -11.6(4) . . . . ?
C67 N4 C68 C69 59.8(4) . . . . ?
Si4 N4 C68 C69 -130.2(3) . . . . ?
C78 N6 C77 Si3 -33.8(6) . . . . ?
Ni4 N6 C77 Si3 -163.7(4) . . . . ?
Ni5 N6 C77 Si3 103.9(4) . . . . ?
C78 N6 C77 Ni3 173.3(3) . . . . ?
Ni4 N6 C77 Ni3 43.4(3) . . . . ?
Ni5 N6 C77 Ni3 -49.0(2) . . . . ?
C78 N6 C77 Ni5 -137.7(3) . . . . ?
Ni4 N6 C77 Ni5 92.41(9) . . . . ?
C78 N6 C77 Ni4 129.9(3) . . . . ?
Ni5 N6 C77 Ni4 -92.41(9) . . . . ?
C25 Si3 C77 N6 85.0(4) . . . . ?
C31 Si3 C77 N6 -33.0(4) . . . . ?
Ni2 Si3 C77 N6 -149.6(4) . . . . ?
Ni3 Si3 C77 N6 -159.7(5) . . . . ?
C25 Si3 C77 Ni3 -115.35(14) . . . . ?
C31 Si3 C77 Ni3 126.72(13) . . . . ?
Ni2 Si3 C77 Ni3 10.11(12) . . . . ?
C25 Si3 C77 Ni5 172.14(15) . . . . ?
C31 Si3 C77 Ni5 54.21(19) . . . . ?
Ni2 Si3 C77 Ni5 -62.40(16) . . . . ?
Ni3 Si3 C77 Ni5 -72.51(13) . . . . ?
C25 Si3 C77 Ni4 -66.9(3) . . . . ?
C31 Si3 C77 Ni4 175.2(3) . . . . ?
Ni2 Si3 C77 Ni4 58.6(3) . . . . ?
Ni3 Si3 C77 Ni4 48.5(2) . . . . ?
C77 N6 C78 C81 61.4(4) . . . . ?
Ni4 N6 C78 C81 167.8(2) . . . . ?
Ni5 N6 C78 C81 -50.3(4) . . . . ?
C77 N6 C78 C80 -61.2(4) . . . . ?
Ni4 N6 C78 C80 45.2(4) . . . . ?
Ni5 N6 C78 C80 -172.9(3) . . . . ?
C77 N6 C78 C79 -179.1(3) . . . . ?
Ni4 N6 C78 C79 -72.7(3) . . . . ?
Ni5 N6 C78 C79 69.2(4) . . . . ?
C85 C83 C84 C89 -12.5(10) . . . . ?
N7 C83 C84 C89 104.2(9) . . . . ?
C86 C83 C84 C89 -139.2(9) . . . . ?
C88 C83 C84 C89 -145.3(9) . . . . ?
C87 C83 C84 C89 -26.4(12) . . . . ?
N7 C83 C85 C87 85.1(12) . . . . ?
C89 C83 C85 C87 -171.5(14) . . . . ?
C86 C83 C85 C87 -39.0(13) . . . . ?
C88 C83 C85 C87 -56.6(15) . . . . ?
C84 C83 C85 C87 -162.6(11) . . . . ?
N7 C83 C85 C89 -103.4(6) . . . . ?
C86 C83 C85 C89 132.5(8) . . . . ?
C88 C83 C85 C89 114.8(9) . . . . ?
C84 C83 C85 C89 8.9(7) . . . . ?
C87 C83 C85 C89 171.5(14) . . . . ?
C85 C83 C86 C88 -139.8(18) . . . . ?
N7 C83 C86 C88 95.7(19) . . . . ?
C89 C83 C86 C88 -56(2) . . . . ?
C84 C83 C86 C88 -17(2) . . . . ?
C87 C83 C86 C88 -159.4(19) . . . . ?
C89 C85 C87 C83 -15(2) . . . . ?
N7 C83 C87 C85 -105.0(11) . . . . ?
C89 C83 C87 C85 8.0(13) . . . . ?
C86 C83 C87 C85 145.3(12) . . . . ?
C88 C83 C87 C85 137.7(12) . . . . ?
C84 C83 C87 C85 25.3(15) . . . . ?
C85 C83 C88 C86 50(2) . . . . ?
N7 C83 C88 C86 -91.9(19) . . . . ?
C89 C83 C88 C86 137.2(18) . . . . ?
C84 C83 C88 C86 163.8(19) . . . . ?
C87 C83 C88 C86 22(2) . . . . ?
C83 C84 C89 C85 13.3(10) . . . . ?
C85 C83 C89 C84 167.2(10) . . . . ?
N7 C83 C89 C84 -88.5(8) . . . . ?
C86 C83 C89 C84 63.5(13) . . . . ?
C88 C83 C89 C84 42.7(11) . . . . ?
C87 C83 C89 C84 162.6(8) . . . . ?
N7 C83 C89 C85 104.3(6) . . . . ?
C86 C83 C89 C85 -103.7(11) . . . . ?
C88 C83 C89 C85 -124.5(8) . . . . ?
C84 C83 C89 C85 -167.2(10) . . . . ?
C87 C83 C89 C85 -4.6(7) . . . . ?
C87 C85 C89 C84 1(4) . . . . ?
C83 C85 C89 C84 -16.3(13) . . . . ?
C87 C85 C89 C83 17(3) . . . . ?
